data_7126505
loop_
_publ_author_name
'Li, Zi-Jian'
'Ju, Yu'
'Yu, Bowen'
'Wu, Xiaoling'
'Lu, Huangjie'
'Li, Yongxin'
'Zhou, Jing'
'Guo, Xiaofeng'
'Zhang, Zhi-Hui'
'Lin, Jian'
'Wang, Jian-Qiang'
'Wang, Shuao'

_publ_section_title
;
 Modulated synthesis and isoreticular expansion of Th-MOFs with record
 high pore volume and surface area for iodine adsorption.
;
_journal_issue 49
_journal_name_full 'Chemical communications (Cambridge, England)'
_journal_page_first 6715
_journal_page_last 6718
_journal_paper_doi 10.1039/d0cc02841j
_journal_volume 56
_journal_year 2020
_chemical_formula_moiety '0.25(C96 H48 O76 Th12)'
_chemical_formula_sum 'C24 H12 O19 Th3'
_chemical_formula_weight 1300.46
_space_group_crystal_system cubic
_space_group_IT_number 225
_space_group_name_Hall '-F 4 2 3'
_space_group_name_H-M_alt 'F m -3 m'
_atom_sites_solution_hydrogens geom
_atom_sites_solution_primary dual
_audit_creation_date 2019-12-28
_audit_creation_method
;
Olex2 1.2
(compiled 2018.05.29 svn.r3508 for OlexSys, GUI svn.r5506)
;
_audit_update_record
;
2020-02-10 deposited with the CCDC.	2020-05-11 downloaded from the CCDC.
;
_cell_angle_alpha 90
_cell_angle_beta 90
_cell_angle_gamma 90
_cell_formula_units_Z 8
_cell_length_a 21.9026(4)
_cell_length_b 21.9026(4)
_cell_length_c 21.9026(4)
_cell_measurement_reflns_used 3873
_cell_measurement_temperature 120.0
_cell_measurement_theta_max 29.533
_cell_measurement_theta_min 2.631
_cell_volume 10507.2(3)
_computing_cell_refinement 'SAINT V8.38A (?, 2016)'
_computing_data_reduction 'SAINT V8.38A (?, 2016)'
_computing_molecular_graphics 'Olex2 (Dolomanov et al., 2009)'
_computing_publication_material 'Olex2 (Dolomanov et al., 2009)'
_computing_structure_refinement 'ShelXL (Sheldrick, 2015)'
_computing_structure_solution 'ShelXT (Sheldrick, 2015)'
_diffrn_ambient_temperature 120.0
_diffrn_measured_fraction_theta_full 0.996
_diffrn_measured_fraction_theta_max 0.998
_diffrn_measurement_device_type 'Bruker D8-Venture'
_diffrn_measurement_method '\f and \w scans'
_diffrn_radiation_type MoK\a
_diffrn_radiation_wavelength 0.71073
_diffrn_reflns_av_R_equivalents 0.0856
_diffrn_reflns_av_unetI/netI 0.0324
_diffrn_reflns_Laue_measured_fraction_full 0.996
_diffrn_reflns_Laue_measured_fraction_max 0.998
_diffrn_reflns_limit_h_max 27
_diffrn_reflns_limit_h_min -29
_diffrn_reflns_limit_k_max 27
_diffrn_reflns_limit_k_min -15
_diffrn_reflns_limit_l_max 30
_diffrn_reflns_limit_l_min -26
_diffrn_reflns_number 11316
_diffrn_reflns_point_group_measured_fraction_full 0.996
_diffrn_reflns_point_group_measured_fraction_max 0.998
_diffrn_reflns_theta_full 25.242
_diffrn_reflns_theta_max 29.533
_diffrn_reflns_theta_min 2.630
_diffrn_standards_number 0
_exptl_absorpt_coefficient_mu 8.520
_exptl_absorpt_correction_T_max 0.7459
_exptl_absorpt_correction_T_min 0.6853
_exptl_absorpt_correction_type multi-scan
_exptl_absorpt_process_details
'SADABS-2016/2 (Bruker,2016/2) was used for absorption correction. wR2(int) was 0.0924 before and 0.0826 after correction. The Ratio of minimum to maximum transmission is 0.9188. The \l/2 correction factor is Not present.'
_exptl_crystal_colour colourless
_exptl_crystal_colour_primary colourless
_exptl_crystal_density_diffrn 1.644
_exptl_crystal_description octahedral
_exptl_crystal_F_000 4624
_exptl_crystal_size_max 0.08
_exptl_crystal_size_mid 0.08
_exptl_crystal_size_min 0.08
_refine_diff_density_max 1.018
_refine_diff_density_min -1.102
_refine_diff_density_rms 0.122
_refine_ls_extinction_method none
_refine_ls_goodness_of_fit_ref 1.066
_refine_ls_hydrogen_treatment constr
_refine_ls_matrix_type full
_refine_ls_number_parameters 30
_refine_ls_number_reflns 802
_refine_ls_number_restraints 54
_refine_ls_restrained_S_all 1.068
_refine_ls_R_factor_all 0.0338
_refine_ls_R_factor_gt 0.0234
_refine_ls_shift/su_max 0.001
_refine_ls_shift/su_mean 0.000
_refine_ls_structure_factor_coef Fsqd
_refine_ls_weighting_details 'w=1/[\s^2^(Fo^2^)+(0.0178P)^2^+70.6108P] where P=(Fo^2^+2Fc^2^)/3'
_refine_ls_weighting_scheme calc
_refine_ls_wR_factor_gt 0.0482
_refine_ls_wR_factor_ref 0.0514
_reflns_Friedel_coverage 0.000
_reflns_number_gt 691
_reflns_number_total 802
_reflns_threshold_expression 'I > 2\s(I)'
_cod_data_source_file d0cc02841j2.cif
_cod_data_source_block Th-SINAP-10_sq
_cod_depositor_comments 'Adding full bibliography for 7126502--7126508.cif.'
_cod_original_cell_volume 10507.2(6)
_cod_database_code 7126505
_shelx_shelxl_version_number 2014/7
_shelx_space_group_comment
;
The symmetry employed for this shelxl refinement is uniquely defined
by the following loop, which should always be used as a source of
symmetry information in preference to the above space-group names.
They are only intended as comments.
;
_shelx_estimated_absorpt_t_max 0.549
_shelx_estimated_absorpt_t_min 0.549
_olex2_refinement_description
;
1. Fixed Uiso
 At 1.2 times of:
  All C(H) groups
2. Uiso/Uaniso restraints and constraints
All non-hydrogen atoms have similar U: within 2A with sigma of 0.04 and sigma
for terminal atoms of 0.08
3. Rigid body (RIGU) restrains
 All non-hydrogen atoms
 with sigma for 1-2 distances of 0.004 and sigma for 1-3 distances of 0.004
4.a Aromatic/amide H refined with riding coordinates:
 C3(H3)
;
_olex2_submission_special_instructions 'No special instructions were received'

loop_
_space_group_symop_operation_xyz
'x, y, z'
'-x, -y, z'
'-x, y, -z'
'x, -y, -z'
'z, x, y'
'z, -x, -y'
'-z, -x, y'
'-z, x, -y'
'y, z, x'
'-y, z, -x'
'y, -z, -x'
'-y, -z, x'
'y, x, -z'
'-y, -x, -z'
'y, -x, z'
'-y, x, z'
'x, z, -y'
'-x, z, y'
'-x, -z, -y'
'x, -z, y'
'z, y, -x'
'z, -y, x'
'-z, y, x'
'-z, -y, -x'
'x, y+1/2, z+1/2'
'-x, -y+1/2, z+1/2'
'-x, y+1/2, -z+1/2'
'x, -y+1/2, -z+1/2'
'z, x+1/2, y+1/2'
'z, -x+1/2, -y+1/2'
'-z, -x+1/2, y+1/2'
'-z, x+1/2, -y+1/2'
'y, z+1/2, x+1/2'
'-y, z+1/2, -x+1/2'
'y, -z+1/2, -x+1/2'
'-y, -z+1/2, x+1/2'
'y, x+1/2, -z+1/2'
'-y, -x+1/2, -z+1/2'
'y, -x+1/2, z+1/2'
'-y, x+1/2, z+1/2'
'x, z+1/2, -y+1/2'
'-x, z+1/2, y+1/2'
'-x, -z+1/2, -y+1/2'
'x, -z+1/2, y+1/2'
'z, y+1/2, -x+1/2'
'z, -y+1/2, x+1/2'
'-z, y+1/2, x+1/2'
'-z, -y+1/2, -x+1/2'
'x+1/2, y, z+1/2'
'-x+1/2, -y, z+1/2'
'-x+1/2, y, -z+1/2'
'x+1/2, -y, -z+1/2'
'z+1/2, x, y+1/2'
'z+1/2, -x, -y+1/2'
'-z+1/2, -x, y+1/2'
'-z+1/2, x, -y+1/2'
'y+1/2, z, x+1/2'
'-y+1/2, z, -x+1/2'
'y+1/2, -z, -x+1/2'
'-y+1/2, -z, x+1/2'
'y+1/2, x, -z+1/2'
'-y+1/2, -x, -z+1/2'
'y+1/2, -x, z+1/2'
'-y+1/2, x, z+1/2'
'x+1/2, z, -y+1/2'
'-x+1/2, z, y+1/2'
'-x+1/2, -z, -y+1/2'
'x+1/2, -z, y+1/2'
'z+1/2, y, -x+1/2'
'z+1/2, -y, x+1/2'
'-z+1/2, y, x+1/2'
'-z+1/2, -y, -x+1/2'
'x+1/2, y+1/2, z'
'-x+1/2, -y+1/2, z'
'-x+1/2, y+1/2, -z'
'x+1/2, -y+1/2, -z'
'z+1/2, x+1/2, y'
'z+1/2, -x+1/2, -y'
'-z+1/2, -x+1/2, y'
'-z+1/2, x+1/2, -y'
'y+1/2, z+1/2, x'
'-y+1/2, z+1/2, -x'
'y+1/2, -z+1/2, -x'
'-y+1/2, -z+1/2, x'
'y+1/2, x+1/2, -z'
'-y+1/2, -x+1/2, -z'
'y+1/2, -x+1/2, z'
'-y+1/2, x+1/2, z'
'x+1/2, z+1/2, -y'
'-x+1/2, z+1/2, y'
'-x+1/2, -z+1/2, -y'
'x+1/2, -z+1/2, y'
'z+1/2, y+1/2, -x'
'z+1/2, -y+1/2, x'
'-z+1/2, y+1/2, x'
'-z+1/2, -y+1/2, -x'
'-x, -y, -z'
'x, y, -z'
'x, -y, z'
'-x, y, z'
'-z, -x, -y'
'-z, x, y'
'z, x, -y'
'z, -x, y'
'-y, -z, -x'
'y, -z, x'
'-y, z, x'
'y, z, -x'
'-y, -x, z'
'y, x, z'
'-y, x, -z'
'y, -x, -z'
'-x, -z, y'
'x, -z, -y'
'x, z, y'
'-x, z, -y'
'-z, -y, x'
'-z, y, -x'
'z, -y, -x'
'z, y, x'
'-x, -y+1/2, -z+1/2'
'x, y+1/2, -z+1/2'
'x, -y+1/2, z+1/2'
'-x, y+1/2, z+1/2'
'-z, -x+1/2, -y+1/2'
'-z, x+1/2, y+1/2'
'z, x+1/2, -y+1/2'
'z, -x+1/2, y+1/2'
'-y, -z+1/2, -x+1/2'
'y, -z+1/2, x+1/2'
'-y, z+1/2, x+1/2'
'y, z+1/2, -x+1/2'
'-y, -x+1/2, z+1/2'
'y, x+1/2, z+1/2'
'-y, x+1/2, -z+1/2'
'y, -x+1/2, -z+1/2'
'-x, -z+1/2, y+1/2'
'x, -z+1/2, -y+1/2'
'x, z+1/2, y+1/2'
'-x, z+1/2, -y+1/2'
'-z, -y+1/2, x+1/2'
'-z, y+1/2, -x+1/2'
'z, -y+1/2, -x+1/2'
'z, y+1/2, x+1/2'
'-x+1/2, -y, -z+1/2'
'x+1/2, y, -z+1/2'
'x+1/2, -y, z+1/2'
'-x+1/2, y, z+1/2'
'-z+1/2, -x, -y+1/2'
'-z+1/2, x, y+1/2'
'z+1/2, x, -y+1/2'
'z+1/2, -x, y+1/2'
'-y+1/2, -z, -x+1/2'
'y+1/2, -z, x+1/2'
'-y+1/2, z, x+1/2'
'y+1/2, z, -x+1/2'
'-y+1/2, -x, z+1/2'
'y+1/2, x, z+1/2'
'-y+1/2, x, -z+1/2'
'y+1/2, -x, -z+1/2'
'-x+1/2, -z, y+1/2'
'x+1/2, -z, -y+1/2'
'x+1/2, z, y+1/2'
'-x+1/2, z, -y+1/2'
'-z+1/2, -y, x+1/2'
'-z+1/2, y, -x+1/2'
'z+1/2, -y, -x+1/2'
'z+1/2, y, x+1/2'
'-x+1/2, -y+1/2, -z'
'x+1/2, y+1/2, -z'
'x+1/2, -y+1/2, z'
'-x+1/2, y+1/2, z'
'-z+1/2, -x+1/2, -y'
'-z+1/2, x+1/2, y'
'z+1/2, x+1/2, -y'
'z+1/2, -x+1/2, y'
'-y+1/2, -z+1/2, -x'
'y+1/2, -z+1/2, x'
'-y+1/2, z+1/2, x'
'y+1/2, z+1/2, -x'
'-y+1/2, -x+1/2, z'
'y+1/2, x+1/2, z'
'-y+1/2, x+1/2, -z'
'y+1/2, -x+1/2, -z'
'-x+1/2, -z+1/2, y'
'x+1/2, -z+1/2, -y'
'x+1/2, z+1/2, y'
'-x+1/2, z+1/2, -y'
'-z+1/2, -y+1/2, x'
'-z+1/2, y+1/2, -x'
'z+1/2, -y+1/2, -x'
'z+1/2, y+1/2, x'

loop_
_atom_site_label
_atom_site_type_symbol
_atom_site_fract_x
_atom_site_fract_y
_atom_site_fract_z
_atom_site_U_iso_or_equiv
_atom_site_adp_type
_atom_site_occupancy
_atom_site_site_symmetry_order
_atom_site_calc_flag
_atom_site_refinement_flags_posn
_atom_site_refinement_flags_adp
_atom_site_refinement_flags_occupancy
_atom_site_disorder_assembly
_atom_site_disorder_group
Th1 Th 0.5000 0.5000 0.37138(2) 0.01494(10) Uani 1 8 d S TU P . .
O2 O 0.60166(16) 0.5000 0.32483(17) 0.0367(9) Uani 1 2 d S TU P . .
O3 O 0.5000 0.5000 0.2493(4) 0.063(3) Uani 1 8 d S TU P . .
C1 C 0.6564(2) 0.5000 0.3436(2) 0.041(2) Uani 1 4 d S TU P . .
C2 C 0.7053(2) 0.5000 0.2947(2) 0.046(2) Uani 1 4 d S TU P . .
C3 C 0.6891(3) 0.5000 0.2344(3) 0.095(3) Uani 1 2 d S TU P . .
H3 H 0.6472 0.5000 0.2232 0.114 Uiso 1 2 calc RS T P . .
O1 O 0.5616(2) 0.5616(2) 0.4384(2) 0.056(2) Uani 1 6 d S TU P . .

loop_
_atom_site_aniso_label
_atom_site_aniso_U_11
_atom_site_aniso_U_22
_atom_site_aniso_U_33
_atom_site_aniso_U_23
_atom_site_aniso_U_13
_atom_site_aniso_U_12
Th1 0.01607(13) 0.01607(13) 0.01268(17) 0.000 0.000 0.000
O2 0.0209(18) 0.060(3) 0.029(2) 0.000 0.0135(15) 0.000
O3 0.083(4) 0.083(4) 0.022(4) 0.000 0.000 0.000
C1 0.030(2) 0.062(6) 0.030(2) 0.000 0.015(3) 0.000
C2 0.026(2) 0.086(7) 0.026(2) 0.000 0.014(3) 0.000
C3 0.029(4) 0.228(11) 0.028(3) 0.000 0.013(3) 0.000
O1 0.056(2) 0.056(2) 0.056(2) -0.040(3) -0.040(3) 0.040(3)

loop_
_atom_type_symbol
_atom_type_description
_atom_type_scat_dispersion_real
_atom_type_scat_dispersion_imag
_atom_type_scat_source
C C 0.0033 0.0016 'International Tables Vol C Tables 4.2.6.8 and 6.1.1.4'
H H 0.0000 0.0000 'International Tables Vol C Tables 4.2.6.8 and 6.1.1.4'
O O 0.0106 0.0060 'International Tables Vol C Tables 4.2.6.8 and 6.1.1.4'
Th Th -7.2400 8.8979 'International Tables Vol C Tables 4.2.6.8 and 6.1.1.4'

loop_
_geom_angle_atom_site_label_1
_geom_angle_atom_site_label_2
_geom_angle_atom_site_label_3
_geom_angle
_geom_angle_site_symmetry_1
_geom_angle_site_symmetry_3
_geom_angle_publ_flag
Th1 Th1 Th1 60.0 105_666 5 ?
Th1 Th1 Th1 90.0 101_666 5 ?
Th1 Th1 Th1 60.0 101_666 105_666 ?
O2 Th1 Th1 159.60(9) 109_665 105_666 ?
O2 Th1 Th1 107.12(6) 109_665 5 ?
O2 Th1 Th1 159.60(9) 2_665 101_666 ?
O2 Th1 Th1 69.60(9) 2_665 5 ?
O2 Th1 Th1 69.60(9) . 101_666 ?
O2 Th1 Th1 107.12(6) 110 101_666 ?
O2 Th1 Th1 159.60(9) . 5 ?
O2 Th1 Th1 107.12(6) 110 5 ?
O2 Th1 Th1 107.12(6) 2_665 105_666 ?
O2 Th1 Th1 107.12(6) . 105_666 ?
O2 Th1 Th1 107.12(6) 109_665 101_666 ?
O2 Th1 Th1 69.60(9) 110 105_666 ?
O2 Th1 O2 130.79(18) . 2_665 ?
O2 Th1 O2 80.02(7) . 109_665 ?
O2 Th1 O2 130.79(18) 109_665 110 ?
O2 Th1 O2 80.02(7) 109_665 2_665 ?
O2 Th1 O2 80.02(7) . 110 ?
O2 Th1 O2 80.02(7) 2_665 110 ?
O2 Th1 O3 65.40(9) . . ?
O2 Th1 O3 65.40(9) 2_665 . ?
O2 Th1 O3 65.40(9) 110 . ?
O2 Th1 O3 65.40(9) 109_665 . ?
O3 Th1 Th1 135.0 . 105_666 ?
O3 Th1 Th1 135.0 . 101_666 ?
O3 Th1 Th1 135.0 . 5 ?
O1 Th1 Th1 88.00(18) 100_655 101_666 ?
O1 Th1 Th1 34.16(10) 2_665 5 ?
O1 Th1 Th1 88.00(18) 99_565 5 ?
O1 Th1 Th1 88.00(18) 2_665 105_666 ?
O1 Th1 Th1 34.16(10) . 105_666 ?
O1 Th1 Th1 88.00(18) . 5 ?
O1 Th1 Th1 34.16(10) 99_565 101_666 ?
O1 Th1 Th1 34.16(10) 100_655 5 ?
O1 Th1 Th1 88.00(18) 2_665 101_666 ?
O1 Th1 Th1 88.00(18) 99_565 105_666 ?
O1 Th1 Th1 34.16(10) 100_655 105_666 ?
O1 Th1 Th1 34.16(10) . 101_666 ?
O1 Th1 O2 139.77(5) . 109_665 ?
O1 Th1 O2 75.18(17) 99_565 . ?
O1 Th1 O2 139.77(5) 99_565 110 ?
O1 Th1 O2 75.18(17) . 110 ?
O1 Th1 O2 75.18(17) 100_655 110 ?
O1 Th1 O2 139.77(5) 100_655 109_665 ?
O1 Th1 O2 139.77(5) 100_655 . ?
O1 Th1 O2 75.18(17) 100_655 2_665 ?
O1 Th1 O2 75.18(17) . . ?
O1 Th1 O2 139.77(5) 2_665 . ?
O1 Th1 O2 75.18(17) 99_565 109_665 ?
O1 Th1 O2 139.77(5) 99_565 2_665 ?
O1 Th1 O2 139.77(5) 2_665 110 ?
O1 Th1 O2 75.18(17) 2_665 109_665 ?
O1 Th1 O2 75.18(17) 2_665 2_665 ?
O1 Th1 O2 139.77(5) . 2_665 ?
O1 Th1 O3 127.6(2) 99_565 . ?
O1 Th1 O3 127.6(2) 2_665 . ?
O1 Th1 O3 127.6(2) 100_655 . ?
O1 Th1 O3 127.6(2) . . ?
O1 Th1 O1 104.9(4) 2_665 . ?
O1 Th1 O1 104.9(4) 100_655 99_565 ?
O1 Th1 O1 68.2(2) 100_655 2_665 ?
O1 Th1 O1 68.2(2) 100_655 . ?
O1 Th1 O1 68.2(2) 99_565 . ?
O1 Th1 O1 68.2(2) 99_565 2_665 ?
C1 O2 Th1 136.5(4) . . ?
O2 C1 O2 127.8(7) 118_656 . ?
O2 C1 C2 116.1(3) 118_656 . ?
O2 C1 C2 116.1(3) . . ?
C3 C2 C1 120.0(4) 118_656 . ?
C3 C2 C1 120.0(4) . . ?
C3 C2 C3 120.1(8) . 118_656 ?
C2 C3 C3 120.0(4) . 70_564 ?
C2 C3 H3 120.0 . . ?
C3 C3 H3 120.0 70_564 . ?
Th1 O1 Th1 111.67(19) 105_666 . ?
Th1 O1 Th1 111.67(19) 105_666 101_666 ?
Th1 O1 Th1 111.67(19) 101_666 . ?

loop_
_geom_bond_atom_site_label_1
_geom_bond_atom_site_label_2
_geom_bond_distance
_geom_bond_site_symmetry_2
_geom_bond_publ_flag
Th1 Th1 3.9839(5) 105_666 ?
Th1 Th1 3.9839(5) 101_666 ?
Th1 Th1 3.9839(5) 5 ?
Th1 O2 2.449(3) 109_665 ?
Th1 O2 2.449(3) 110 ?
Th1 O2 2.449(3) . ?
Th1 O2 2.449(3) 2_665 ?
Th1 O3 2.675(8) . ?
Th1 O1 2.407(3) 2_665 ?
Th1 O1 2.407(3) 99_565 ?
Th1 O1 2.407(3) 100_655 ?
Th1 O1 2.407(3) . ?
O2 C1 1.268(5) . ?
C1 O2 1.268(5) 118_656 ?
C1 C2 1.515(10) . ?
C2 C3 1.367(7) 118_656 ?
C2 C3 1.367(7) . ?
C3 C3 1.403(12) 70_564 ?
C3 H3 0.9500 . ?
O1 Th1 2.407(3) 105_666 ?
O1 Th1 2.407(3) 101_666 ?
